data_4075093
loop_
_publ_author_name
'Zhao, Qiang'
'Jiang, Chang-Yun'
'Shi, Mei'
'Li, Fu-You'
'Yi, Tao'
'Cao, Yong'
'Huang, Chun-Hui'

_publ_section_title
;
 Synthesis and Photophysical, Electrochemical, and Electrophosphorescent
 Properties of a Series of Iridium(III) Complexes Based on Quinoline
 Derivatives and Different \b-Diketonate Ligands
;
_journal_issue 15
_journal_name_full Organometallics
_journal_page_first 3631
_journal_paper_doi 10.1021/om060037d
_journal_volume 25
_journal_year 2006
_chemical_formula_sum 'C47 H35 Ir N2 O2'
_chemical_formula_weight 851.97
_chemical_name_systematic
; 
 ? 
;
_space_group_IT_number 14
_symmetry_cell_setting monoclinic
_symmetry_space_group_name_Hall '-P 2ybc'
_symmetry_space_group_name_H-M 'P 1 21/c 1'
_atom_sites_solution_hydrogens geom
_atom_sites_solution_primary direct
_atom_sites_solution_secondary difmap
_audit_creation_method SHELXL-97
_cell_angle_alpha 90.00
_cell_angle_beta 109.675(3)
_cell_angle_gamma 90.00
_cell_formula_units_Z 4
_cell_length_a 14.720(4)
_cell_length_b 19.528(5)
_cell_length_c 13.172(3)
_cell_measurement_temperature 293(2)
_cell_volume 3565.3(16)
_computing_cell_refinement 'Bruker SMART'
_computing_data_collection 'Bruker SMART'
_computing_data_reduction 'Bruker SHELXTL'
_computing_molecular_graphics 'Bruker SHELXTL'
_computing_publication_material 'Bruker SHELXTL'
_computing_structure_refinement 'Bruker SHELXTL'
_computing_structure_solution 'Bruker SHELXTL'
_diffrn_ambient_temperature 293(2)
_diffrn_measured_fraction_theta_full 0.981
_diffrn_measured_fraction_theta_max 0.981
_diffrn_radiation_monochromator graphite
_diffrn_radiation_source 'fine-focus sealed tube'
_diffrn_radiation_type MoK\a
_diffrn_radiation_wavelength 0.71073
_diffrn_reflns_av_R_equivalents 0.0219
_diffrn_reflns_av_sigmaI/netI 0.0320
_diffrn_reflns_limit_h_max 15
_diffrn_reflns_limit_h_min -18
_diffrn_reflns_limit_k_max 23
_diffrn_reflns_limit_k_min -25
_diffrn_reflns_limit_l_max 16
_diffrn_reflns_limit_l_min -16
_diffrn_reflns_number 17422
_diffrn_reflns_theta_full 27.15
_diffrn_reflns_theta_max 27.15
_diffrn_reflns_theta_min 1.80
_exptl_absorpt_coefficient_mu 3.788
_exptl_absorpt_correction_T_max 0.7514
_exptl_absorpt_correction_T_min 0.7032
_exptl_absorpt_correction_type none
_exptl_crystal_density_diffrn 1.587
_exptl_crystal_density_method 'not measured'
_exptl_crystal_F_000 1696
_exptl_crystal_size_max 0.10
_exptl_crystal_size_mid 0.10
_exptl_crystal_size_min 0.08
_refine_diff_density_max 1.247
_refine_diff_density_min -0.433
_refine_diff_density_rms 0.081
_refine_ls_extinction_method none
_refine_ls_goodness_of_fit_ref 1.025
_refine_ls_hydrogen_treatment constr
_refine_ls_matrix_type full
_refine_ls_number_parameters 469
_refine_ls_number_reflns 7753
_refine_ls_number_restraints 0
_refine_ls_restrained_S_all 1.025
_refine_ls_R_factor_all 0.0421
_refine_ls_R_factor_gt 0.0276
_refine_ls_shift/su_max 0.004
_refine_ls_shift/su_mean 0.000
_refine_ls_structure_factor_coef Fsqd
_refine_ls_weighting_details 'calc w=1/[\s^2^(Fo^2^)+(0.0341P)^2^+1.5141P] where P=(Fo^2^+2Fc^2^)/3'
_refine_ls_weighting_scheme calc
_refine_ls_wR_factor_gt 0.0622
_refine_ls_wR_factor_ref 0.0680
_reflns_number_gt 6162
_reflns_number_total 7753
_reflns_threshold_expression >2sigma(I)
_cod_data_source_file om060037dsi20060112_040132.cif
_cod_data_source_block f41111b
_cod_original_cell_volume 3565.2(15)
_cod_original_sg_symbol_H-M P2(1)/c
_cod_database_code 4075093

loop_
_symmetry_equiv_pos_as_xyz
'x, y, z'
'-x, y+1/2, -z+1/2'
'-x, -y, -z'
'x, -y-1/2, z-1/2'

loop_
_atom_site_label
_atom_site_type_symbol
_atom_site_fract_x
_atom_site_fract_y
_atom_site_fract_z
_atom_site_U_iso_or_equiv
_atom_site_adp_type
_atom_site_occupancy
_atom_site_symmetry_multiplicity
_atom_site_calc_flag
_atom_site_refinement_flags
Ir1 Ir 0.204371(9) 0.534532(7) 0.303899(10) 0.03566(5) Uani 1 1 d .
N1 N 0.2131(2) 0.45068(14) 0.4044(2) 0.0373(6) Uani 1 1 d .
N2 N 0.18250(19) 0.62386(15) 0.2119(2) 0.0387(6) Uani 1 1 d .
O1 O 0.17209(19) 0.45397(13) 0.1842(2) 0.0463(6) Uani 1 1 d .
O2 O 0.34392(18) 0.53849(13) 0.2858(2) 0.0464(6) Uani 1 1 d .
C1 C 0.2950(3) 0.41172(18) 0.4595(3) 0.0401(8) Uani 1 1 d .
C2 C 0.3863(3) 0.4319(2) 0.4595(3) 0.0475(9) Uani 1 1 d .
H2A H 0.3929 0.4713 0.4229 0.057 Uiso 1 1 calc R
C3 C 0.4657(3) 0.3937(2) 0.5133(3) 0.0585(11) Uani 1 1 d .
H3A H 0.5260 0.4074 0.5127 0.070 Uiso 1 1 calc R
C4 C 0.4583(3) 0.3346(2) 0.5690(3) 0.0624(12) Uani 1 1 d .
H4A H 0.5131 0.3091 0.6049 0.075 Uiso 1 1 calc R
C5 C 0.3712(3) 0.3143(2) 0.5708(3) 0.0557(10) Uani 1 1 d .
H5A H 0.3665 0.2747 0.6082 0.067 Uiso 1 1 calc R
C6 C 0.2862(3) 0.35263(19) 0.5163(3) 0.0458(9) Uani 1 1 d .
C7 C 0.1951(3) 0.3321(2) 0.5167(3) 0.0532(10) Uani 1 1 d .
H7A H 0.1882 0.2919 0.5514 0.064 Uiso 1 1 calc R
C8 C 0.1176(3) 0.3712(2) 0.4662(3) 0.0505(9) Uani 1 1 d .
H8A H 0.0570 0.3584 0.4672 0.061 Uiso 1 1 calc R
C9 C 0.1276(3) 0.43182(18) 0.4116(3) 0.0399(8) Uani 1 1 d .
C10 C 0.0479(3) 0.47907(18) 0.3632(3) 0.0411(8) Uani 1 1 d .
C11 C -0.0431(3) 0.47343(19) 0.3723(3) 0.0484(9) Uani 1 1 d .
H11A H -0.0582 0.4352 0.4056 0.058 Uiso 1 1 calc R
C12 C -0.1111(3) 0.5238(2) 0.3327(3) 0.0495(9) Uani 1 1 d .
H12A H -0.1714 0.5197 0.3403 0.059 Uiso 1 1 calc R
C13 C -0.0900(3) 0.58169(19) 0.2807(3) 0.0423(8) Uani 1 1 d .
C14 C 0.0007(3) 0.58637(19) 0.2705(3) 0.0417(8) Uani 1 1 d .
H14A H 0.0148 0.6241 0.2352 0.050 Uiso 1 1 calc R
C15 C 0.0721(2) 0.53596(17) 0.3116(3) 0.0358(7) Uani 1 1 d .
C16 C -0.1628(3) 0.6370(2) 0.2438(3) 0.0444(8) Uani 1 1 d .
C17 C -0.2616(3) 0.6234(2) 0.2096(3) 0.0563(11) Uani 1 1 d .
H17A H -0.2832 0.5784 0.2060 0.068 Uiso 1 1 calc R
C18 C -0.3279(3) 0.6767(3) 0.1810(3) 0.0664(13) Uani 1 1 d .
H18A H -0.3935 0.6668 0.1581 0.080 Uiso 1 1 calc R
C19 C -0.2982(3) 0.7434(3) 0.1861(3) 0.0706(14) Uani 1 1 d .
H19A H -0.3433 0.7786 0.1674 0.085 Uiso 1 1 calc R
C20 C -0.2012(3) 0.7581(3) 0.2189(3) 0.0617(12) Uani 1 1 d .
H20A H -0.1805 0.8033 0.2227 0.074 Uiso 1 1 calc R
C21 C -0.1346(3) 0.7055(2) 0.2462(3) 0.0510(9) Uani 1 1 d .
H21A H -0.0692 0.7159 0.2667 0.061 Uiso 1 1 calc R
C22 C 0.1366(2) 0.6310(2) 0.1004(3) 0.0425(8) Uani 1 1 d .
C23 C 0.1005(3) 0.5737(2) 0.0355(3) 0.0534(10) Uani 1 1 d .
H23A H 0.1030 0.5309 0.0674 0.064 Uiso 1 1 calc R
C24 C 0.0616(3) 0.5798(3) -0.0737(3) 0.0667(12) Uani 1 1 d .
H24A H 0.0390 0.5410 -0.1156 0.080 Uiso 1 1 calc R
C25 C 0.0552(3) 0.6442(3) -0.1237(3) 0.0724(14) Uani 1 1 d .
H25A H 0.0308 0.6477 -0.1985 0.087 Uiso 1 1 calc R
C26 C 0.0845(3) 0.7004(3) -0.0629(3) 0.0689(13) Uani 1 1 d .
H26A H 0.0775 0.7430 -0.0960 0.083 Uiso 1 1 calc R
C27 C 0.1260(3) 0.6961(2) 0.0512(3) 0.0528(10) Uani 1 1 d .
C28 C 0.1570(3) 0.7537(2) 0.1161(4) 0.0632(12) Uani 1 1 d .
H28A H 0.1480 0.7971 0.0855 0.076 Uiso 1 1 calc R
C29 C 0.2001(3) 0.7461(2) 0.2235(3) 0.0559(10) Uani 1 1 d .
H29A H 0.2199 0.7846 0.2670 0.067 Uiso 1 1 calc R
C30 C 0.2150(3) 0.6809(2) 0.2699(3) 0.0434(8) Uani 1 1 d .
C31 C 0.2602(3) 0.66974(18) 0.3862(3) 0.0412(8) Uani 1 1 d .
C32 C 0.3097(3) 0.7207(2) 0.4576(3) 0.0519(10) Uani 1 1 d .
H32A H 0.3163 0.7641 0.4320 0.062 Uiso 1 1 calc R
C33 C 0.3487(3) 0.7064(2) 0.5659(3) 0.0540(10) Uani 1 1 d .
H33A H 0.3836 0.7400 0.6130 0.065 Uiso 1 1 calc R
C34 C 0.3365(3) 0.64234(19) 0.6058(3) 0.0441(8) Uani 1 1 d .
C35 C 0.2883(3) 0.59127(18) 0.5332(3) 0.0417(8) Uani 1 1 d .
H35A H 0.2802 0.5485 0.5600 0.050 Uiso 1 1 calc R
C36 C 0.2519(2) 0.60232(18) 0.4219(3) 0.0366(7) Uani 1 1 d .
C37 C 0.3717(3) 0.63001(19) 0.7240(3) 0.0479(9) Uani 1 1 d .
C38 C 0.4582(3) 0.6572(2) 0.7910(3) 0.0591(11) Uani 1 1 d .
H38A H 0.4965 0.6824 0.7611 0.071 Uiso 1 1 calc R
C39 C 0.4883(4) 0.6474(3) 0.9006(4) 0.0713(13) Uani 1 1 d .
H39A H 0.5465 0.6662 0.9439 0.086 Uiso 1 1 calc R
C40 C 0.4337(4) 0.6106(2) 0.9464(4) 0.0750(14) Uani 1 1 d .
H40A H 0.4551 0.6041 1.0207 0.090 Uiso 1 1 calc R
C41 C 0.3467(4) 0.5828(2) 0.8833(4) 0.0710(13) Uani 1 1 d .
H41A H 0.3089 0.5579 0.9144 0.085 Uiso 1 1 calc R
C42 C 0.3166(3) 0.5927(2) 0.7718(3) 0.0555(10) Uani 1 1 d .
H42A H 0.2584 0.5738 0.7286 0.067 Uiso 1 1 calc R
C43 C 0.3174(3) 0.4586(2) 0.1438(3) 0.0603(11) Uani 1 1 d .
H43A H 0.3463 0.4407 0.0968 0.072 Uiso 1 1 calc R
C44 C 0.2259(3) 0.4338(2) 0.1327(3) 0.0516(10) Uani 1 1 d .
C45 C 0.3705(3) 0.5071(2) 0.2171(3) 0.0493(9) Uani 1 1 d .
C46 C 0.1830(4) 0.3788(3) 0.0493(4) 0.0765(14) Uani 1 1 d .
H46A H 0.1200 0.3668 0.0501 0.115 Uiso 1 1 calc R
H46B H 0.2238 0.3391 0.0658 0.115 Uiso 1 1 calc R
H46C H 0.1780 0.3956 -0.0208 0.115 Uiso 1 1 calc R
C47 C 0.4718(3) 0.5237(3) 0.2198(4) 0.0709(13) Uani 1 1 d .
H47A H 0.4992 0.5580 0.2736 0.106 Uiso 1 1 calc R
H47B H 0.4696 0.5405 0.1505 0.106 Uiso 1 1 calc R
H47C H 0.5107 0.4830 0.2370 0.106 Uiso 1 1 calc R

loop_
_atom_site_aniso_label
_atom_site_aniso_U_11
_atom_site_aniso_U_22
_atom_site_aniso_U_33
_atom_site_aniso_U_23
_atom_site_aniso_U_13
_atom_site_aniso_U_12
Ir1 0.03621(8) 0.03455(8) 0.03423(8) -0.00062(6) 0.00925(5) -0.00540(6)
N1 0.0466(17) 0.0334(16) 0.0314(14) -0.0026(11) 0.0123(13) -0.0059(12)
N2 0.0355(15) 0.0421(17) 0.0369(15) 0.0036(13) 0.0099(12) -0.0047(12)
O1 0.0537(16) 0.0443(16) 0.0388(13) -0.0029(11) 0.0127(12) -0.0088(12)
O2 0.0416(14) 0.0487(16) 0.0485(14) -0.0007(12) 0.0147(12) -0.0025(11)
C1 0.049(2) 0.036(2) 0.0319(17) -0.0046(14) 0.0095(15) 0.0016(15)
C2 0.048(2) 0.042(2) 0.047(2) 0.0026(17) 0.0074(17) -0.0038(17)
C3 0.049(2) 0.058(3) 0.059(2) 0.002(2) 0.0061(19) 0.0003(19)
C4 0.069(3) 0.055(3) 0.053(2) 0.006(2) 0.009(2) 0.017(2)
C5 0.071(3) 0.046(2) 0.052(2) 0.0105(19) 0.023(2) 0.014(2)
C6 0.063(2) 0.038(2) 0.0385(19) 0.0006(16) 0.0210(18) 0.0002(17)
C7 0.077(3) 0.035(2) 0.057(2) 0.0057(18) 0.035(2) 0.0031(19)
C8 0.060(2) 0.043(2) 0.056(2) 0.0029(18) 0.030(2) -0.0060(18)
C9 0.049(2) 0.0358(19) 0.0359(17) -0.0060(15) 0.0154(15) -0.0070(16)
C10 0.047(2) 0.037(2) 0.0384(18) -0.0053(15) 0.0135(16) -0.0095(15)
C11 0.051(2) 0.038(2) 0.060(2) -0.0007(17) 0.0236(19) -0.0080(17)
C12 0.043(2) 0.049(2) 0.059(2) -0.0069(18) 0.0212(18) -0.0112(17)
C13 0.0401(19) 0.046(2) 0.0379(18) -0.0075(16) 0.0099(15) -0.0061(15)
C14 0.0410(19) 0.042(2) 0.0394(18) 0.0005(15) 0.0093(15) -0.0056(15)
C15 0.0346(17) 0.0397(19) 0.0320(16) -0.0061(15) 0.0096(13) -0.0078(15)
C16 0.040(2) 0.057(2) 0.0331(17) -0.0034(16) 0.0092(15) -0.0003(17)
C17 0.043(2) 0.072(3) 0.050(2) -0.003(2) 0.0098(18) -0.005(2)
C18 0.039(2) 0.105(4) 0.050(2) 0.008(3) 0.0072(18) 0.008(2)
C19 0.065(3) 0.095(4) 0.056(3) 0.031(3) 0.025(2) 0.029(3)
C20 0.068(3) 0.062(3) 0.059(3) 0.017(2) 0.027(2) 0.012(2)
C21 0.047(2) 0.056(3) 0.051(2) 0.0065(19) 0.0182(18) 0.0026(18)
C22 0.0334(18) 0.052(2) 0.0413(19) 0.0065(17) 0.0108(15) -0.0020(15)
C23 0.053(2) 0.051(2) 0.046(2) 0.0045(19) 0.0028(18) -0.0063(18)
C24 0.068(3) 0.068(3) 0.050(2) 0.003(2) 0.001(2) -0.007(2)
C25 0.072(3) 0.086(4) 0.044(2) 0.018(2) 0.000(2) -0.009(3)
C26 0.068(3) 0.069(3) 0.056(2) 0.027(2) 0.003(2) -0.012(2)
C27 0.044(2) 0.056(3) 0.053(2) 0.012(2) 0.0098(18) -0.0068(18)
C28 0.069(3) 0.047(3) 0.069(3) 0.020(2) 0.017(2) -0.001(2)
C29 0.067(3) 0.040(2) 0.060(2) 0.0028(19) 0.021(2) -0.0069(19)
C30 0.043(2) 0.044(2) 0.0454(19) 0.0063(17) 0.0187(16) -0.0063(16)
C31 0.046(2) 0.0344(19) 0.0444(19) -0.0010(15) 0.0169(16) -0.0057(15)
C32 0.065(3) 0.037(2) 0.054(2) -0.0021(17) 0.020(2) -0.0130(18)
C33 0.061(3) 0.045(2) 0.051(2) -0.0087(18) 0.0115(19) -0.0170(19)
C34 0.045(2) 0.040(2) 0.0441(19) -0.0079(16) 0.0114(16) -0.0056(16)
C35 0.044(2) 0.0315(19) 0.047(2) -0.0026(15) 0.0127(16) -0.0063(15)
C36 0.0373(18) 0.0365(18) 0.0364(17) -0.0049(15) 0.0129(14) -0.0064(15)
C37 0.056(2) 0.040(2) 0.044(2) -0.0079(17) 0.0109(17) -0.0021(17)
C38 0.062(3) 0.053(3) 0.054(2) -0.009(2) 0.009(2) -0.015(2)
C39 0.080(3) 0.063(3) 0.054(3) -0.014(2) -0.001(2) -0.006(2)
C40 0.110(4) 0.057(3) 0.042(2) -0.001(2) 0.005(2) 0.001(3)
C41 0.102(4) 0.056(3) 0.056(3) 0.005(2) 0.028(3) -0.004(3)
C42 0.068(3) 0.044(2) 0.052(2) -0.0052(19) 0.017(2) -0.0049(19)
C43 0.061(3) 0.072(3) 0.052(2) -0.013(2) 0.024(2) 0.005(2)
C44 0.062(3) 0.052(2) 0.0377(19) 0.0010(18) 0.0117(18) 0.005(2)
C45 0.051(2) 0.047(2) 0.050(2) 0.0074(19) 0.0182(19) 0.0041(18)
C46 0.095(4) 0.069(3) 0.065(3) -0.028(2) 0.027(3) -0.010(3)
C47 0.058(3) 0.081(4) 0.082(3) -0.001(3) 0.035(3) -0.006(2)

loop_
_atom_type_symbol
_atom_type_description
_atom_type_scat_dispersion_real
_atom_type_scat_dispersion_imag
_atom_type_scat_source
C C 0.0033 0.0016 'International Tables Vol C Tables 4.2.6.8 and 6.1.1.4'
H H 0.0000 0.0000 'International Tables Vol C Tables 4.2.6.8 and 6.1.1.4'
N N 0.0061 0.0033 'International Tables Vol C Tables 4.2.6.8 and 6.1.1.4'
O O 0.0106 0.0060 'International Tables Vol C Tables 4.2.6.8 and 6.1.1.4'
Ir Ir -1.4442 7.9887 'International Tables Vol C Tables 4.2.6.8 and 6.1.1.4'

loop_
_geom_angle_atom_site_label_1
_geom_angle_atom_site_label_2
_geom_angle_atom_site_label_3
_geom_angle
C36 Ir1 C15 92.51(13)
C36 Ir1 N1 95.57(13)
C15 Ir1 N1 80.21(13)
C36 Ir1 N2 80.87(13)
C15 Ir1 N2 93.20(12)
N1 Ir1 N2 172.41(11)
C36 Ir1 O2 87.97(12)
C15 Ir1 O2 175.68(12)
N1 Ir1 O2 104.02(11)
N2 Ir1 O2 82.64(10)
C36 Ir1 O1 172.02(12)
C15 Ir1 O1 93.96(12)
N1 Ir1 O1 80.96(10)
N2 Ir1 O1 103.40(11)
O2 Ir1 O1 85.93(10)
C9 N1 C1 118.4(3)
C9 N1 Ir1 113.7(2)
C1 N1 Ir1 127.9(2)
C30 N2 C22 117.8(3)
C30 N2 Ir1 114.0(2)
C22 N2 Ir1 128.1(2)
C44 O1 Ir1 126.3(3)
C45 O2 Ir1 127.1(3)
C2 C1 N1 120.3(3)
C2 C1 C6 119.5(3)
N1 C1 C6 120.3(3)
C3 C2 C1 119.9(4)
C2 C3 C4 121.4(4)
C5 C4 C3 119.8(4)
C4 C5 C6 120.9(4)
C7 C6 C1 119.8(4)
C7 C6 C5 121.7(4)
C1 C6 C5 118.5(4)
C8 C7 C6 119.2(4)
C7 C8 C9 120.5(4)
N1 C9 C8 121.6(3)
N1 C9 C10 115.4(3)
C8 C9 C10 123.0(3)
C11 C10 C15 120.8(3)
C11 C10 C9 124.6(3)
C15 C10 C9 114.4(3)
C12 C11 C10 120.6(3)
C11 C12 C13 120.5(4)
C14 C13 C12 118.4(3)
C14 C13 C16 122.2(3)
C12 C13 C16 119.4(3)
C13 C14 C15 122.2(3)
C10 C15 C14 117.4(3)
C10 C15 Ir1 115.2(3)
C14 C15 Ir1 127.5(3)
C17 C16 C21 117.3(4)
C17 C16 C13 121.8(4)
C21 C16 C13 120.9(3)
C18 C17 C16 120.4(4)
C19 C18 C17 121.0(4)
C18 C19 C20 119.6(4)
C19 C20 C21 119.9(5)
C20 C21 C16 121.7(4)
C23 C22 N2 120.7(3)
C23 C22 C27 118.7(3)
N2 C22 C27 120.6(3)
C24 C23 C22 120.8(4)
C23 C24 C25 120.7(4)
C26 C25 C24 119.5(4)
C25 C26 C27 121.4(4)
C28 C27 C22 118.9(4)
C28 C27 C26 122.5(4)
C22 C27 C26 118.6(4)
C29 C28 C27 119.8(4)
C28 C29 C30 120.4(4)
N2 C30 C29 122.3(3)
N2 C30 C31 114.8(3)
C29 C30 C31 122.8(4)
C32 C31 C36 121.6(3)
C32 C31 C30 123.3(3)
C36 C31 C30 115.2(3)
C33 C32 C31 119.7(4)
C32 C33 C34 120.9(4)
C33 C34 C35 118.9(3)
C33 C34 C37 119.9(3)
C35 C34 C37 121.2(3)
C34 C35 C36 122.3(3)
C35 C36 C31 116.5(3)
C35 C36 Ir1 129.0(3)
C31 C36 Ir1 114.1(2)
C38 C37 C42 117.6(4)
C38 C37 C34 121.7(4)
C42 C37 C34 120.6(3)
C39 C38 C37 121.1(4)
C40 C39 C38 120.7(4)
C39 C40 C41 120.4(4)
C40 C41 C42 118.7(5)
C37 C42 C41 121.4(4)
C45 C43 C44 127.5(4)
O1 C44 C43 126.4(4)
O1 C44 C46 115.2(4)
C43 C44 C46 118.4(4)
O2 C45 C43 126.3(4)
O2 C45 C47 114.9(4)
C43 C45 C47 118.8(4)

loop_
_geom_bond_atom_site_label_1
_geom_bond_atom_site_label_2
_geom_bond_distance
Ir1 C36 1.981(3)
Ir1 C15 1.984(3)
Ir1 N1 2.082(3)
Ir1 N2 2.086(3)
Ir1 O2 2.147(3)
Ir1 O1 2.164(2)
N1 C9 1.345(4)
N1 C1 1.404(4)
N2 C30 1.344(5)
N2 C22 1.402(4)
O1 C44 1.266(5)
O2 C45 1.260(5)
C1 C2 1.402(5)
C1 C6 1.404(5)
C2 C3 1.367(5)
C3 C4 1.392(6)
C4 C5 1.349(6)
C5 C6 1.427(5)
C6 C7 1.401(6)
C7 C8 1.349(5)
C8 C9 1.418(5)
C9 C10 1.459(5)
C10 C11 1.390(5)
C10 C15 1.408(5)
C11 C12 1.374(5)
C12 C13 1.409(5)
C13 C14 1.389(5)
C13 C16 1.483(5)
C14 C15 1.408(5)
C16 C17 1.395(5)
C16 C21 1.398(5)
C17 C18 1.389(6)
C18 C19 1.369(7)
C19 C20 1.375(6)
C20 C21 1.381(6)
C22 C23 1.399(5)
C22 C27 1.413(5)
C23 C24 1.362(6)
C24 C25 1.408(6)
C25 C26 1.342(7)
C26 C27 1.421(6)
C27 C28 1.392(6)
C28 C29 1.350(6)
C29 C30 1.397(5)
C30 C31 1.467(5)
C31 C32 1.394(5)
C31 C36 1.417(5)
C32 C33 1.375(5)
C33 C34 1.391(5)
C34 C35 1.398(5)
C34 C37 1.486(5)
C35 C36 1.399(5)
C37 C38 1.387(5)
C37 C42 1.390(6)
C38 C39 1.373(6)
C39 C40 1.362(7)
C40 C41 1.382(7)
C41 C42 1.397(6)
C43 C45 1.390(6)
C43 C44 1.391(6)
C44 C46 1.514(6)
C45 C47 1.513(6)
